data_4038365
loop_
_publ_author_name
'Schoemaker, Robin'
'Schwedtmann, Kai'
'Hennersdorf, Felix'
'Bauz\'a, Antonio'
'Frontera, Antonio'
'Weigand, Jan J.'

_publ_section_title
;
 Toward N,P-Doped \p-Extended PAHs: A One-Pot Synthesis to Diannulated
 1,4,2-Diazaphospholium Triflate Salts.
;
_journal_name_full 'The Journal of organic chemistry'
_journal_paper_doi 10.1021/acs.joc.0c00577
_journal_year 2020
_chemical_formula_moiety 'C10 H8 Cl2 N2 P, C F3 O3 S'
_chemical_formula_sum 'C11 H8 Cl2 F3 N2 O3 P S'
_chemical_formula_weight 407.12
_space_group_crystal_system monoclinic
_space_group_IT_number 14
_space_group_name_Hall '-P 2yn'
_space_group_name_H-M_alt 'P 1 21/n 1'
_atom_sites_solution_hydrogens geom
_audit_creation_date 2016-11-23
_audit_creation_method
;
Olex2 1.2
(compiled 2015.09.30 svn.r3233 for OlexSys, GUI svn.r5103)
;
_cell_angle_alpha 90
_cell_angle_beta 107.479(4)
_cell_angle_gamma 90
_cell_formula_units_Z 4
_cell_length_a 12.7884(5)
_cell_length_b 5.86021(18)
_cell_length_c 21.1423(9)
_cell_measurement_reflns_used 8921
_cell_measurement_temperature 100.0(4)
_cell_measurement_theta_max 76.2980
_cell_measurement_theta_min 3.6140
_cell_volume 1511.30(10)
_computing_cell_refinement 'CrysAlisPro 1.171.38.43 (Rigaku OD, 2015)'
_computing_data_collection 'CrysAlisPro 1.171.38.43 (Rigaku OD, 2015)'
_computing_data_reduction 'CrysAlisPro 1.171.38.43 (Rigaku OD, 2015)'
_computing_molecular_graphics 'Olex2 (Dolomanov et al., 2009)'
_computing_publication_material 'Olex2 (Dolomanov et al., 2009)'
_computing_structure_refinement 'ShelXL (Sheldrick, 2015)'
_computing_structure_solution 'ShelXS (Sheldrick, 2008)'
_diffrn_ambient_environment N~2~
_diffrn_ambient_temperature 100.0(4)
_diffrn_detector 'CCD plate'
_diffrn_detector_area_resol_mean 5.2850
_diffrn_detector_type AtlasS2
_diffrn_measured_fraction_theta_full 1.000
_diffrn_measured_fraction_theta_max 0.996
_diffrn_measurement_details
;
List of Runs (angles in degrees, time in seconds):

  # Type    Start    End  Width  t~exp~   \w     \q     \k     \f   Frames
--------------------------------------------------------------------------
  1  \w   -108.00 -12.00   0.50    6.00    --  -38.50 -57.00-120.00  192
  2  \w   -109.00 -16.00   0.50    6.00    --  -38.50 -38.00 120.00  186
  3  \w    -59.00  31.00   0.50    6.00    --  -38.50  57.00  30.00  180
  4  \w      6.00  75.00   0.50    6.00    --   42.75 -99.00  90.00  138
  5  \w     71.00  97.00   0.50    6.00    --   42.75-125.00-180.00   52
  6  \w    122.00 148.00   0.50   24.00    --  111.00 125.00 -60.00   52
  7  \w     93.00 120.00   0.50   24.00    --  111.00-125.00 120.00   54
  8  \w     60.00 115.00   0.50   24.00    --  111.00-125.00 -60.00  110
  9  \w    136.00 162.00   0.50   24.00    --  111.00  45.00   0.00   52
 10  \w     91.00 117.00   0.50   24.00    --  111.00  45.00   0.00   52
 11  \w     44.00 121.00   0.50   24.00    --  111.00-125.00   0.00  154
 12  \w     37.00 136.00   0.50   24.00    --  111.00 -77.00  90.00  198
 13  \w     83.00 139.00   0.50   24.00    --  111.00 -61.00 -90.00  112
 14  \w     98.00 174.00   0.50   24.00    --  111.00  45.00 120.00  152
 15  \w     44.00  92.00   0.50   24.00    --  111.00 -94.00 -30.00   96
 16  \w     51.00  81.00   0.50   24.00    --  111.00-125.00-150.00   60
 17  \w    107.00 178.00   0.50   24.00    --  111.00  45.00  30.00  142
 18  \w     37.00 109.00   0.50   24.00    --  111.00 -94.00  60.00  144
 19  \w     96.00 121.00   0.50   24.00    --  111.00-125.00-150.00   50
 20  \w     42.00  95.00   0.50   24.00    --  111.00-125.00 -30.00  106
 21  \w     88.00 117.00   0.50   24.00    --  111.00-125.00  60.00   58
 22  \w     45.00  83.00   0.50   24.00    --  111.00-125.00 120.00   76
 23  \w     53.00 108.00   0.50   24.00    --  111.00-125.00 -90.00  110
 24  \w     90.00 177.00   0.50   24.00    --  111.00  30.00  90.00  174
 25  \w     48.00  82.00   0.50   24.00    --  111.00 -94.00-150.00   68
 26  \w    116.00 144.00   0.50   24.00    --  111.00 125.00  30.00   56
 27  \w     36.00  67.00   0.50   24.00    --  111.00 -30.00 150.00   62
 28  \w    109.00 155.00   0.50   24.00    --  111.00 125.00-120.00   92
 29  \w     83.00 163.00   0.50   24.00    --  111.00  61.00 150.00  160
;
_diffrn_measurement_device 'four-circle diffractometer'
_diffrn_measurement_device_type 'SuperNova, Dual, Cu at zero, AtlasS2'
_diffrn_measurement_method '\w scans'
_diffrn_orient_matrix_type 'CrysAlisPro convention (1999,Acta A55,543-557)'
_diffrn_orient_matrix_UB_11 -0.1049097000
_diffrn_orient_matrix_UB_12 0.0375404000
_diffrn_orient_matrix_UB_13 0.0201598000
_diffrn_orient_matrix_UB_21 -0.0365471000
_diffrn_orient_matrix_UB_22 0.1880170000
_diffrn_orient_matrix_UB_23 -0.0529674000
_diffrn_orient_matrix_UB_31 -0.0602569000
_diffrn_orient_matrix_UB_32 -0.1797097000
_diffrn_orient_matrix_UB_33 -0.0512206000
_diffrn_radiation_monochromator mirror
_diffrn_radiation_probe x-ray
_diffrn_radiation_type CuK\a
_diffrn_radiation_wavelength 1.54184
_diffrn_reflns_av_R_equivalents 0.0330
_diffrn_reflns_av_unetI/netI 0.0254
_diffrn_reflns_Laue_measured_fraction_full 1.000
_diffrn_reflns_Laue_measured_fraction_max 0.996
_diffrn_reflns_limit_h_max 16
_diffrn_reflns_limit_h_min -16
_diffrn_reflns_limit_k_max 5
_diffrn_reflns_limit_k_min -7
_diffrn_reflns_limit_l_max 26
_diffrn_reflns_limit_l_min -26
_diffrn_reflns_number 14505
_diffrn_reflns_point_group_measured_fraction_full 1.000
_diffrn_reflns_point_group_measured_fraction_max 0.996
_diffrn_reflns_theta_full 67.684
_diffrn_reflns_theta_max 76.528
_diffrn_reflns_theta_min 3.624
_diffrn_source 'micro-focus sealed X-ray tube'
_diffrn_source_type 'SuperNova (Cu) X-ray Source'
_exptl_absorpt_coefficient_mu 6.637
_exptl_absorpt_correction_T_max 0.935
_exptl_absorpt_correction_T_min 0.460
_exptl_absorpt_correction_type gaussian
_exptl_absorpt_process_details
;
CrysAlisPro 1.171.38.43 (Rigaku Oxford Diffraction, 2015)
Numerical absorption correction based on gaussian integration over
			a multifaceted crystal model
Empirical absorption correction using spherical harmonics,
 implemented in SCALE3 ABSPACK scaling algorithm.
;
_exptl_crystal_colour orange
_exptl_crystal_colour_primary orange
_exptl_crystal_density_diffrn 1.789
_exptl_crystal_description plate
_exptl_crystal_F_000 816
_exptl_crystal_size_max 0.175
_exptl_crystal_size_mid 0.134
_exptl_crystal_size_min 0.01
_refine_diff_density_max 0.296
_refine_diff_density_min -0.902
_refine_diff_density_rms 0.086
_refine_ls_extinction_method none
_refine_ls_goodness_of_fit_ref 1.129
_refine_ls_hydrogen_treatment constr
_refine_ls_matrix_type full
_refine_ls_number_parameters 209
_refine_ls_number_reflns 3323
_refine_ls_number_restraints 0
_refine_ls_restrained_S_all 1.129
_refine_ls_R_factor_all 0.0360
_refine_ls_R_factor_gt 0.0354
_refine_ls_shift/su_max 0.000
_refine_ls_shift/su_mean 0.000
_refine_ls_structure_factor_coef Fsqd
_refine_ls_weighting_details 'w=1/[\s^2^(Fo^2^)+(0.0740P)^2^+0.6630P] where P=(Fo^2^+2Fc^2^)/3'
_refine_ls_weighting_scheme calc
_refine_ls_wR_factor_gt 0.1047
_refine_ls_wR_factor_ref 0.1052
_reflns_Friedel_coverage 0.000
_reflns_number_gt 3283
_reflns_number_total 3323
_reflns_threshold_expression 'I > 2\s(I)'
_cod_data_source_file jo0c00577_si_002.cif
_cod_data_source_block jjw0548
_cod_original_cell_volume 1511.30(11)
_cod_database_code 4038365
_chemical_oxdiff_formula C11H8Cl2F3N2O3PS
_chemical_oxdiff_usercomment Dichlorphosphol
_shelx_space_group_comment
;
The symmetry employed for this shelxl refinement is uniquely defined
by the following loop, which should always be used as a source of
symmetry information in preference to the above space-group names.
They are only intended as comments.
;
_reflns_odcompleteness_completeness 99.20
_reflns_odcompleteness_iscentric 1
_reflns_odcompleteness_theta 76.55
_olex2_refinement_description
;
1. Twinned data refinement
 Scales: 0.4042(13) 0.5958(13)
2. Fixed Uiso
 At 1.2 times of:
  All C(H) groups
3.a Aromatic/amide H refined with riding coordinates:
 C2(H2), C3(H3), C4(H4), C5(H5), C7(H7), C8(H8), C9(H9), C10(H10)
;
_shelx_shelxl_version_number 2014/7
_olex2_submission_special_instructions 'No special instructions were received'
_oxdiff_exptl_absorpt_empirical_details
;
Empirical correction (ABSPACK) includes:
- Absorption correction using spherical harmonics
- Frame scaling
;
_oxdiff_exptl_absorpt_empirical_full_max 1.852
_oxdiff_exptl_absorpt_empirical_full_min 0.692

loop_
_space_group_symop_operation_xyz
'x, y, z'
'-x+1/2, y+1/2, -z+1/2'
'-x, -y, -z'
'x-1/2, -y-1/2, z-1/2'

loop_
_atom_site_label
_atom_site_type_symbol
_atom_site_fract_x
_atom_site_fract_y
_atom_site_fract_z
_atom_site_U_iso_or_equiv
_atom_site_adp_type
_atom_site_occupancy
_atom_site_site_symmetry_order
_atom_site_calc_flag
_atom_site_refinement_flags_posn
_atom_site_refinement_flags_adp
_atom_site_refinement_flags_occupancy
_atom_site_disorder_assembly
_atom_site_disorder_group
Cl1 Cl 0.52181(6) 0.63509(13) 0.28060(3) 0.02604(17) Uani 1 1 d . . . . .
Cl2 Cl 0.66667(5) 0.27889(11) 0.24028(3) 0.02037(15) Uani 1 1 d . . . . .
P1 P 0.67205(6) 0.44086(12) 0.32830(3) 0.01874(16) Uani 1 1 d . . . . .
N1 N 0.66969(19) 0.0453(4) 0.40110(11) 0.0178(4) Uani 1 1 d . . . . .
N2 N 0.8054(2) 0.2205(4) 0.37009(11) 0.0186(5) Uani 1 1 d . . . . .
C1 C 0.6051(2) 0.2183(5) 0.36645(13) 0.0187(5) Uani 1 1 d . . . . .
C2 C 0.4964(3) 0.2236(6) 0.36584(15) 0.0252(6) Uani 1 1 d . . . . .
H2 H 0.4505 0.3392 0.3431 0.030 Uiso 1 1 calc R . . . .
C3 C 0.4553(3) 0.0565(6) 0.39908(16) 0.0262(6) Uani 1 1 d . . . . .
H3 H 0.3822 0.0603 0.3982 0.031 Uiso 1 1 calc R . . . .
C4 C 0.5236(3) -0.1145(5) 0.43324(15) 0.0249(6) Uani 1 1 d . . . . .
H4 H 0.4970 -0.2276 0.4552 0.030 Uiso 1 1 calc R . . . .
C5 C 0.6313(3) -0.1146(5) 0.43425(14) 0.0220(5) Uani 1 1 d . . . . .
H5 H 0.6785 -0.2264 0.4581 0.026 Uiso 1 1 calc R . . . .
C6 C 0.7826(2) 0.0437(5) 0.40209(13) 0.0173(5) Uani 1 1 d . . . . .
C7 C 0.8585(2) -0.1222(5) 0.43197(13) 0.0203(5) Uani 1 1 d . . . . .
H7 H 0.8400 -0.2459 0.4540 0.024 Uiso 1 1 calc R . . . .
C8 C 0.9634(2) -0.0940(5) 0.42722(13) 0.0204(5) Uani 1 1 d . . . . .
H8 H 1.0170 -0.2024 0.4458 0.025 Uiso 1 1 calc R . . . .
C9 C 0.9896(2) 0.0944(5) 0.39503(14) 0.0220(6) Uani 1 1 d . . . . .
H9 H 1.0603 0.1148 0.3925 0.026 Uiso 1 1 calc R . . . .
C10 C 0.9077(3) 0.2515(5) 0.36678(14) 0.0214(6) Uani 1 1 d . . . . .
H10 H 0.9237 0.3794 0.3454 0.026 Uiso 1 1 calc R . . . .
S1 S 0.24781(6) 0.63199(12) 0.44737(3) 0.02132(17) Uani 1 1 d . . . . .
F1 F 0.2092(2) 0.3288(3) 0.35189(11) 0.0374(5) Uani 1 1 d . . . . .
F2 F 0.26985(19) 0.6497(4) 0.32829(10) 0.0392(5) Uani 1 1 d . . . . .
F3 F 0.10256(18) 0.6199(4) 0.32992(10) 0.0381(5) Uani 1 1 d . . . . .
O1 O 0.3567(2) 0.5384(4) 0.47200(12) 0.0325(5) Uani 1 1 d . . . . .
O2 O 0.24164(19) 0.8772(4) 0.44574(11) 0.0262(5) Uani 1 1 d . . . . .
O3 O 0.1682(2) 0.5219(4) 0.47346(12) 0.0298(5) Uani 1 1 d . . . . .
C11 C 0.2055(3) 0.5540(5) 0.35980(16) 0.0249(6) Uani 1 1 d . . . . .

loop_
_atom_site_aniso_label
_atom_site_aniso_U_11
_atom_site_aniso_U_22
_atom_site_aniso_U_33
_atom_site_aniso_U_23
_atom_site_aniso_U_13
_atom_site_aniso_U_12
Cl1 0.0315(4) 0.0233(3) 0.0252(3) 0.0024(2) 0.0113(3) 0.0079(3)
Cl2 0.0271(3) 0.0177(3) 0.0175(3) -0.0019(2) 0.0085(2) 0.0008(3)
P1 0.0245(3) 0.0150(3) 0.0181(3) -0.0006(3) 0.0086(3) -0.0012(3)
N1 0.0201(11) 0.0176(10) 0.0166(10) -0.0014(9) 0.0068(9) -0.0026(9)
N2 0.0218(11) 0.0171(10) 0.0167(10) -0.0013(8) 0.0056(9) -0.0017(10)
C1 0.0248(13) 0.0146(12) 0.0178(12) 0.0014(10) 0.0081(11) -0.0017(11)
C2 0.0237(15) 0.0263(14) 0.0275(14) 0.0012(12) 0.0107(12) 0.0008(12)
C3 0.0218(14) 0.0283(14) 0.0301(14) -0.0038(13) 0.0103(12) -0.0048(12)
C4 0.0313(16) 0.0219(13) 0.0252(14) -0.0015(12) 0.0140(12) -0.0050(12)
C5 0.0298(15) 0.0184(12) 0.0189(12) -0.0008(10) 0.0091(11) -0.0060(11)
C6 0.0192(12) 0.0177(12) 0.0149(10) 0.0003(10) 0.0050(10) -0.0006(10)
C7 0.0245(14) 0.0186(12) 0.0167(12) -0.0003(10) 0.0044(10) -0.0036(11)
C8 0.0218(13) 0.0225(13) 0.0160(12) 0.0001(11) 0.0042(10) -0.0016(11)
C9 0.0208(13) 0.0249(13) 0.0203(13) 0.0001(11) 0.0063(10) -0.0005(12)
C10 0.0238(14) 0.0197(13) 0.0224(13) 0.0015(10) 0.0094(11) -0.0032(11)
S1 0.0221(3) 0.0192(3) 0.0233(3) 0.0052(2) 0.0078(3) -0.0011(3)
F1 0.0417(11) 0.0252(10) 0.0469(12) -0.0097(9) 0.0155(9) -0.0012(9)
F2 0.0463(12) 0.0425(12) 0.0367(10) -0.0017(9) 0.0245(10) -0.0085(10)
F3 0.0315(10) 0.0428(12) 0.0334(10) -0.0021(9) 0.0000(8) 0.0049(9)
O1 0.0201(11) 0.0339(12) 0.0388(12) 0.0153(10) 0.0016(9) 0.0006(10)
O2 0.0329(12) 0.0179(9) 0.0273(10) 0.0000(8) 0.0082(9) -0.0043(9)
O3 0.0300(12) 0.0283(11) 0.0357(11) 0.0110(10) 0.0170(10) -0.0008(10)
C11 0.0219(14) 0.0249(14) 0.0284(14) -0.0011(12) 0.0084(11) -0.0004(12)

loop_
_atom_type_symbol
_atom_type_description
_atom_type_scat_dispersion_real
_atom_type_scat_dispersion_imag
_atom_type_scat_source
C C 0.0181 0.0091 'International Tables Vol C Tables 4.2.6.8 and 6.1.1.4'
H H 0.0000 0.0000 'International Tables Vol C Tables 4.2.6.8 and 6.1.1.4'
Cl Cl 0.3639 0.7018 'International Tables Vol C Tables 4.2.6.8 and 6.1.1.4'
F F 0.0727 0.0534 'International Tables Vol C Tables 4.2.6.8 and 6.1.1.4'
N N 0.0311 0.0180 'International Tables Vol C Tables 4.2.6.8 and 6.1.1.4'
O O 0.0492 0.0322 'International Tables Vol C Tables 4.2.6.8 and 6.1.1.4'
P P 0.2955 0.4335 'International Tables Vol C Tables 4.2.6.8 and 6.1.1.4'
S S 0.3331 0.5567 'International Tables Vol C Tables 4.2.6.8 and 6.1.1.4'

loop_
_exptl_crystal_face_index_h
_exptl_crystal_face_index_k
_exptl_crystal_face_index_l
_exptl_crystal_face_perp_dist
0 0 -1 0.0050
0 0 1 0.0050
-1 -1 1 0.0828
1 1 -1 0.0828
1 0 -1 0.0471
-1 0 1 0.0779
2 -4 1 0.0774
-2 4 -1 0.0844
-7 -2 2 0.0711

loop_
_geom_angle_atom_site_label_1
_geom_angle_atom_site_label_2
_geom_angle_atom_site_label_3
_geom_angle
_geom_angle_site_symmetry_1
_geom_angle_site_symmetry_3
_geom_angle_publ_flag
Cl2 P1 Cl1 92.09(4) . . ?
Cl2 P1 N2 84.28(7) . . ?
N2 P1 Cl1 173.41(8) . . ?
C1 P1 Cl1 96.24(10) . . ?
C1 P1 Cl2 99.90(9) . . ?
C1 P1 N2 79.03(11) . . ?
C1 N1 C6 116.9(2) . . ?
C5 N1 C1 122.5(3) . . ?
C5 N1 C6 120.6(3) . . ?
C6 N2 P1 114.85(19) . . ?
C6 N2 C10 120.2(3) . . ?
C10 N2 P1 124.9(2) . . ?
N1 C1 P1 117.8(2) . . ?
N1 C1 C2 117.5(3) . . ?
C2 C1 P1 124.6(2) . . ?
C1 C2 H2 119.8 . . ?
C1 C2 C3 120.5(3) . . ?
C3 C2 H2 119.8 . . ?
C2 C3 H3 120.1 . . ?
C4 C3 C2 119.8(3) . . ?
C4 C3 H3 120.1 . . ?
C3 C4 H4 120.6 . . ?
C5 C4 C3 118.9(3) . . ?
C5 C4 H4 120.6 . . ?
N1 C5 C4 120.8(3) . . ?
N1 C5 H5 119.6 . . ?
C4 C5 H5 119.6 . . ?
N2 C6 N1 111.4(2) . . ?
N2 C6 C7 123.6(3) . . ?
C7 C6 N1 125.1(3) . . ?
C6 C7 H7 121.8 . . ?
C6 C7 C8 116.4(3) . . ?
C8 C7 H7 121.8 . . ?
C7 C8 H8 119.6 . . ?
C7 C8 C9 120.7(3) . . ?
C9 C8 H8 119.6 . . ?
C8 C9 H9 120.8 . . ?
C10 C9 C8 118.5(3) . . ?
C10 C9 H9 120.8 . . ?
N2 C10 C9 120.6(3) . . ?
N2 C10 H10 119.7 . . ?
C9 C10 H10 119.7 . . ?
O1 S1 O3 114.03(14) . . ?
O1 S1 C11 103.35(15) . . ?
O2 S1 O1 115.39(15) . . ?
O2 S1 O3 114.47(15) . . ?
O2 S1 C11 103.22(14) . . ?
O3 S1 C11 104.31(15) . . ?
F1 C11 S1 111.4(2) . . ?
F1 C11 F3 107.1(3) . . ?
F2 C11 S1 111.3(2) . . ?
F2 C11 F1 107.7(3) . . ?
F2 C11 F3 108.2(3) . . ?
F3 C11 S1 110.9(2) . . ?

loop_
_geom_bond_atom_site_label_1
_geom_bond_atom_site_label_2
_geom_bond_distance
_geom_bond_site_symmetry_2
_geom_bond_publ_flag
Cl1 P1 2.2000(10) . ?
Cl2 P1 2.0717(9) . ?
P1 N2 2.110(3) . ?
P1 C1 1.870(3) . ?
N1 C1 1.372(4) . ?
N1 C5 1.348(4) . ?
N1 C6 1.438(3) . ?
N2 C6 1.317(4) . ?
N2 C10 1.342(4) . ?
C1 C2 1.388(4) . ?
C2 H2 0.9300 . ?
C2 C3 1.396(5) . ?
C3 H3 0.9300 . ?
C3 C4 1.382(5) . ?
C4 H4 0.9300 . ?
C4 C5 1.371(4) . ?
C5 H5 0.9300 . ?
C6 C7 1.385(4) . ?
C7 H7 0.9300 . ?
C7 C8 1.385(4) . ?
C8 H8 0.9300 . ?
C8 C9 1.390(4) . ?
C9 H9 0.9300 . ?
C9 C10 1.388(4) . ?
C10 H10 0.9300 . ?
S1 O1 1.441(2) . ?
S1 O2 1.439(2) . ?
S1 O3 1.448(2) . ?
S1 C11 1.824(3) . ?
F1 C11 1.333(4) . ?
F2 C11 1.328(4) . ?
F3 C11 1.335(4) . ?

loop_
_geom_torsion_atom_site_label_1
_geom_torsion_atom_site_label_2
_geom_torsion_atom_site_label_3
_geom_torsion_atom_site_label_4
_geom_torsion
_geom_torsion_site_symmetry_1
_geom_torsion_site_symmetry_2
_geom_torsion_site_symmetry_3
_geom_torsion_site_symmetry_4
_geom_torsion_publ_flag
Cl1 P1 C1 N1 177.5(2) . . . . ?
Cl1 P1 C1 C2 -6.8(3) . . . . ?
Cl2 P1 C1 N1 84.3(2) . . . . ?
Cl2 P1 C1 C2 -100.0(3) . . . . ?
P1 N2 C6 N1 -0.5(3) . . . . ?
P1 N2 C6 C7 178.9(2) . . . . ?
P1 N2 C10 C9 -179.0(2) . . . . ?
P1 C1 C2 C3 -176.2(2) . . . . ?
N1 C1 C2 C3 -0.5(4) . . . . ?
N1 C6 C7 C8 179.7(3) . . . . ?
N2 P1 C1 N1 2.2(2) . . . . ?
N2 P1 C1 C2 177.8(3) . . . . ?
N2 C6 C7 C8 0.4(4) . . . . ?
C1 N1 C5 C4 1.8(4) . . . . ?
C1 N1 C6 N2 2.2(3) . . . . ?
C1 N1 C6 C7 -177.1(3) . . . . ?
C1 C2 C3 C4 0.5(5) . . . . ?
C2 C3 C4 C5 0.7(5) . . . . ?
C3 C4 C5 N1 -1.8(5) . . . . ?
C5 N1 C1 P1 175.4(2) . . . . ?
C5 N1 C1 C2 -0.6(4) . . . . ?
C5 N1 C6 N2 -176.3(2) . . . . ?
C5 N1 C6 C7 4.3(4) . . . . ?
C6 N1 C1 P1 -3.2(3) . . . . ?
C6 N1 C1 C2 -179.2(3) . . . . ?
C6 N1 C5 C4 -179.7(3) . . . . ?
C6 N2 C10 C9 2.1(4) . . . . ?
C6 C7 C8 C9 1.2(4) . . . . ?
C7 C8 C9 C10 -1.1(4) . . . . ?
C8 C9 C10 N2 -0.6(4) . . . . ?
C10 N2 C6 N1 178.6(2) . . . . ?
C10 N2 C6 C7 -2.1(4) . . . . ?
O1 S1 C11 F1 57.8(3) . . . . ?
O1 S1 C11 F2 -62.5(3) . . . . ?
O1 S1 C11 F3 177.0(2) . . . . ?
O2 S1 C11 F1 178.4(2) . . . . ?
O2 S1 C11 F2 58.1(3) . . . . ?
O2 S1 C11 F3 -62.4(3) . . . . ?
O3 S1 C11 F1 -61.7(3) . . . . ?
O3 S1 C11 F2 178.0(2) . . . . ?
O3 S1 C11 F3 57.5(3) . . . . ?

loop_
_twin_individual_id
_twin_individual_mass_fraction_refined
1 0.4042(13)
2 0.5958(13)

loop_
_exptl_oxdiff_crystal_face_indexfrac_h
_exptl_oxdiff_crystal_face_indexfrac_k
_exptl_oxdiff_crystal_face_indexfrac_l
_exptl_oxdiff_crystal_face_x
_exptl_oxdiff_crystal_face_y
_exptl_oxdiff_crystal_face_z
0.0003 -0.0000 -0.9997 -0.0202 0.0529 0.0512
-0.0003 0.0000 0.9997 0.0202 -0.0529 -0.0512
-0.9952 -1.0007 0.9956 0.0869 -0.2045 0.1888
0.9952 1.0007 -0.9956 -0.0869 0.2045 -0.1888
0.9999 0.0000 -0.9998 -0.1251 0.0164 -0.0090
-0.9999 -0.0000 0.9998 0.1251 -0.0164 0.0090
2.0176 -4.0025 0.9824 -0.3421 -0.8783 0.5474
-2.0176 4.0025 -0.9824 0.3421 0.8783 -0.5474
-6.9883 -2.0015 1.9922 0.6982 -0.2264 0.6787
